data_4020248
loop_
_publ_author_name
'Feihe Huang'
'Karen A. Switek'
'Lev N. Zakharov'
'Frank R. Fronczek'
'Carla Slebodnick'
'Matthew Lam'
'James A. Golen'
'William S. Bryant'
'Philip E. Mason'
'Arnold L. Rheingold'
'Ashraf-Khorassani, Mehdi'
'Harry W. Gibson'

_publ_section_title
;
 Cryptands, Powerful Hosts for Paraquat Derivatives
;
_journal_name_full 'Journal of Organic Chemistry'
_journal_page_first 3231
_journal_page_last 3241
_journal_paper_doi 10.1021/jo050187i
_journal_volume 70
_journal_year 2005
_chemical_formula_sum 'C37 H45 N O14'
_chemical_formula_weight 727.74
_space_group_IT_number 15
_symmetry_cell_setting monoclinic
_symmetry_space_group_name_Hall '-C 2yc'
_symmetry_space_group_name_H-M 'C 1 2/c 1'
_cell_angle_alpha 90.00
_cell_angle_beta 96.030(14)
_cell_angle_gamma 90.00
_cell_formula_units_Z 4
_cell_length_a 17.688(3)
_cell_length_b 11.184(2)
_cell_length_c 18.034(5)
_cell_measurement_temperature 241(2)
_cell_volume 3547.9(18)
_diffrn_ambient_temperature 241(2)
_exptl_crystal_density_diffrn 1.362
_cod_depositor_comments
;
The following automatic conversions were performed:
'_symmetry_cell_setting' value 'Monoclinic' changed to 'monoclinic'
according to '/home/saulius/struct/CIF-dictionaries/cif_core.dic'
dictionary named 'cif_core.dic' version 2.4.1 from 2010-06-29.

Automatic conversion script
Id: cif_fix_enum 1527 2010-12-29 10:47:43Z saulius 
;
_cod_original_sg_symbol_H-M 'C 2/c'
_cod_database_code 4020248

loop_
_symmetry_equiv_pos_as_xyz
'x, y, z'
'-x, y, -z+1/2'
'x+1/2, y+1/2, z'
'-x+1/2, y+1/2, -z+1/2'
'-x, -y, -z'
'x, -y, z-1/2'
'-x+1/2, -y+1/2, -z'
'x+1/2, -y+1/2, z-1/2'

loop_
_atom_site_label
_atom_site_type_symbol
_atom_site_fract_x
_atom_site_fract_y
_atom_site_fract_z
_atom_site_U_iso_or_equiv
_atom_site_adp_type
_atom_site_occupancy
_atom_site_symmetry_multiplicity
_atom_site_calc_flag
_atom_site_refinement_flags
_atom_site_disorder_assembly
_atom_site_disorder_group
O1 O 0.1178(2) 1.2721(3) 0.6069(2) 0.0830(12) Uani 1 1 d . . .
O2 O 0.05273(17) 1.1137(3) 0.63903(18) 0.0607(10) Uani 1 1 d . . .
O3 O 0.08397(17) 0.6486(3) 0.47254(18) 0.0635(10) Uani 1 1 d . . .
O4 O 0.22849(18) 0.5214(3) 0.4371(2) 0.0740(11) Uani 1 1 d . . .
O5 O 0.2777(2) 0.5146(3) 0.5949(2) 0.0822(12) Uani 1 1 d . . .
O6 O 0.1718(2) 0.6497(4) 0.7309(2) 0.1001(14) Uani 1 1 d . . .
O7 O -0.08383(18) 0.7220(3) 0.64994(19) 0.0659(10) Uani 1 1 d . . .
N1 N 0.0000 1.2329(5) 0.7500 0.0529(14) Uani 1 2 d S . .
C1 C 0.0000 1.4815(6) 0.7500 0.069(2) Uani 1 2 d S . .
H1B H 0.0000 1.5655 0.7500 0.083 Uiso 1 2 calc SR . .
C2 C 0.0358(3) 1.4187(5) 0.6982(3) 0.0670(15) Uani 1 1 d . . .
H2A H 0.0607 1.4589 0.6620 0.080 Uiso 1 1 calc R . .
C3 C 0.0344(2) 1.2952(4) 0.7006(3) 0.0532(12) Uani 1 1 d . . .
C4 C 0.0730(3) 1.2269(4) 0.6437(3) 0.0574(13) Uani 1 1 d . . .
C5 C 0.0876(3) 1.0471(4) 0.5830(3) 0.0624(14) Uani 1 1 d . . .
H5A H 0.1428 1.0435 0.5962 0.075 Uiso 1 1 calc R . .
H5B H 0.0778 1.0869 0.5346 0.075 Uiso 1 1 calc R . .
C6 C 0.0554(2) 0.9233(4) 0.5783(2) 0.0510(12) Uani 1 1 d . . .
C7 C -0.0011(3) 0.8849(4) 0.6199(2) 0.0541(12) Uani 1 1 d . . .
H7A H -0.0213 0.9369 0.6537 0.065 Uiso 1 1 calc R . .
C8 C -0.0277(2) 0.7686(4) 0.6110(2) 0.0519(12) Uani 1 1 d . . .
C9 C 0.0013(2) 0.6917(4) 0.5611(2) 0.0535(12) Uani 1 1 d . . .
H9A H -0.0174 0.6133 0.5551 0.064 Uiso 1 1 calc R . .
C10 C 0.0577(2) 0.7310(4) 0.5203(2) 0.0492(11) Uani 1 1 d . . .
C11 C 0.0847(3) 0.8469(4) 0.5281(3) 0.0539(12) Uani 1 1 d . . .
H11A H 0.1228 0.8736 0.4994 0.065 Uiso 1 1 calc R . .
C12 C 0.1395(3) 0.6873(5) 0.4264(3) 0.0653(14) Uani 1 1 d . . .
H12A H 0.1806 0.7294 0.4564 0.078 Uiso 1 1 calc R . .
H12B H 0.1165 0.7423 0.3882 0.078 Uiso 1 1 calc R . .
C13 C 0.1706(3) 0.5788(5) 0.3901(3) 0.0687(15) Uani 1 1 d . . .
H13A H 0.1292 0.5221 0.3769 0.082 Uiso 1 1 calc R . .
H13B H 0.1910 0.6032 0.3440 0.082 Uiso 1 1 calc R . .
C14 C 0.2022(3) 0.4341(5) 0.4852(3) 0.0717(15) Uani 1 1 d . . .
H14A H 0.1912 0.3592 0.4579 0.086 Uiso 1 1 calc R . .
H14B H 0.1552 0.4617 0.5042 0.086 Uiso 1 1 calc R . .
C15 C 0.2621(3) 0.4138(5) 0.5485(3) 0.0699(15) Uani 1 1 d . . .
H15A H 0.2462 0.3476 0.5789 0.084 Uiso 1 1 calc R . .
H15B H 0.3090 0.3895 0.5283 0.084 Uiso 1 1 calc R . .
C16 C 0.2162(4) 0.5461(7) 0.6344(4) 0.113(3) Uani 1 1 d . . .
H16A H 0.1800 0.5942 0.6021 0.136 Uiso 1 1 calc R . .
H16B H 0.1899 0.4733 0.6478 0.136 Uiso 1 1 calc R . .
C17 C 0.2390(4) 0.6101(7) 0.6986(4) 0.114(2) Uani 1 1 d . . .
H17A H 0.2695 0.6793 0.6866 0.136 Uiso 1 1 calc R . .
H17B H 0.2702 0.5596 0.7341 0.136 Uiso 1 1 calc R . .
C18 C -0.1178(3) 0.7986(5) 0.6994(3) 0.0676(14) Uani 1 1 d . . .
H18A H -0.1308 0.8752 0.6750 0.081 Uiso 1 1 calc R . .
H18B H -0.0821 0.8140 0.7437 0.081 Uiso 1 1 calc R . .
C19 C -0.1885(3) 0.7398(5) 0.7218(3) 0.0842(18) Uani 1 1 d . . .
H19A H -0.2190 0.7992 0.7453 0.101 Uiso 1 1 calc R . .
H19B H -0.2189 0.7096 0.6772 0.101 Uiso 1 1 calc R . .

loop_
_atom_site_aniso_label
_atom_site_aniso_U_11
_atom_site_aniso_U_22
_atom_site_aniso_U_33
_atom_site_aniso_U_23
_atom_site_aniso_U_13
_atom_site_aniso_U_12
O1 0.090(3) 0.068(2) 0.100(3) -0.009(2) 0.049(2) -0.025(2)
O2 0.061(2) 0.0506(19) 0.075(2) -0.0047(17) 0.0268(17) -0.0086(16)
O3 0.0562(19) 0.059(2) 0.080(2) -0.0112(18) 0.0286(17) -0.0025(16)
O4 0.055(2) 0.084(3) 0.087(3) 0.011(2) 0.0226(19) 0.0028(19)
O5 0.063(2) 0.100(3) 0.089(3) -0.021(2) 0.029(2) 0.002(2)
O6 0.089(3) 0.113(3) 0.102(3) -0.031(3) 0.030(3) 0.012(3)
O7 0.065(2) 0.064(2) 0.074(2) -0.0008(18) 0.0302(18) -0.0092(17)
N1 0.042(3) 0.056(3) 0.062(3) 0.000 0.008(3) 0.000
C1 0.069(5) 0.043(4) 0.098(6) 0.000 0.020(4) 0.000
C2 0.062(3) 0.058(3) 0.082(4) 0.008(3) 0.009(3) -0.006(3)
C3 0.042(2) 0.051(3) 0.067(3) 0.003(2) 0.009(2) -0.004(2)
C4 0.051(3) 0.056(3) 0.067(3) 0.005(2) 0.012(2) -0.011(2)
C5 0.058(3) 0.062(3) 0.071(3) -0.006(3) 0.027(3) -0.008(2)
C6 0.046(2) 0.055(3) 0.052(3) 0.002(2) 0.008(2) -0.002(2)
C7 0.053(3) 0.058(3) 0.052(3) -0.002(2) 0.010(2) 0.000(2)
C8 0.047(2) 0.060(3) 0.050(3) 0.005(2) 0.014(2) -0.007(2)
C9 0.047(2) 0.051(3) 0.064(3) 0.000(2) 0.013(2) -0.003(2)
C10 0.041(2) 0.053(3) 0.054(3) -0.005(2) 0.008(2) 0.004(2)
C11 0.049(3) 0.054(3) 0.061(3) 0.000(2) 0.016(2) 0.000(2)
C12 0.052(3) 0.077(4) 0.071(3) -0.007(3) 0.021(3) -0.002(3)
C13 0.060(3) 0.084(4) 0.064(3) -0.002(3) 0.015(3) 0.003(3)
C14 0.064(3) 0.065(3) 0.088(4) -0.003(3) 0.017(3) -0.010(3)
C15 0.068(3) 0.068(3) 0.077(4) -0.004(3) 0.023(3) -0.002(3)
C16 0.074(4) 0.172(7) 0.099(5) -0.047(5) 0.034(4) 0.017(5)
C17 0.100(5) 0.143(6) 0.103(5) -0.025(5) 0.036(4) 0.037(5)
C18 0.058(3) 0.070(3) 0.079(3) 0.008(3) 0.027(3) 0.000(3)
C19 0.079(4) 0.087(4) 0.091(4) 0.014(4) 0.029(3) 0.003(3)

loop_
_geom_bond_atom_site_label_1
_geom_bond_atom_site_label_2
_geom_bond_distance
_geom_bond_site_symmetry_2
_geom_bond_publ_flag
O1 C4 1.198(5) . ?
O2 C4 1.316(5) . ?
O2 C5 1.445(5) . ?
O3 C10 1.375(5) . ?
O3 C12 1.420(5) . ?
O4 C13 1.412(6) . ?
O4 C14 1.418(6) . ?
O5 C16 1.406(6) . ?
O5 C15 1.414(6) . ?
O6 C19 1.334(6) 2_556 ?
O6 C17 1.447(7) . ?
O7 C8 1.378(5) . ?
O7 C18 1.416(6) . ?
N1 C3 1.328(5) . ?
N1 C3 1.328(5) 2_556 ?
C1 C2 1.375(6) . ?
C1 C2 1.375(6) 2_556 ?
C2 C3 1.382(6) . ?
C3 C4 1.500(6) . ?
C5 C6 1.495(6) . ?
C6 C7 1.380(6) . ?
C6 C11 1.385(6) . ?
C7 C8 1.387(6) . ?
C8 C9 1.383(6) . ?
C9 C10 1.371(6) . ?
C10 C11 1.383(6) . ?
C12 C13 1.511(6) . ?
C14 C15 1.491(7) . ?
C16 C17 1.385(9) . ?
C18 C19 1.505(6) . ?
C19 O6 1.334(6) 2_556 ?
